data_2103197
loop_
_publ_author_name
'Marsh, Richard E.'
'Kapon, Moshe'
'Hu, Shengzhi'
'Herbstein, Frank H.'

_publ_section_title
;
 Some 60 new space-group corrections
;
_journal_issue 1
_journal_name_full 'Acta Crystallographica Section B'
_journal_page_first 62
_journal_page_last 77
_journal_paper_doi 10.1107/S0108768101017128
_journal_volume 58
_journal_year 2002
_chemical_formula_moiety '(C12 H28 Cu N4) 2(N O3)'
_chemical_formula_sum 'C12 H28 Cu N6 O6'
_chemical_name_systematic ' bis(cis-1,3-Cyclohexanediamine-N,N')-copper(ii) dinitrate '
_space_group_IT_number 12
_symmetry_cell_setting monoclinic
_symmetry_space_group_name_Hall '-C 2y'
_symmetry_space_group_name_H-M 'C 1 2/m 1'
_cell_angle_alpha 90.00
_cell_angle_beta 117.12
_cell_angle_gamma 90.00
_cell_formula_units_Z 2
_cell_length_a 10.059
_cell_length_b 9.278
_cell_length_c 10.428
_cell_volume 866.216
_cod_data_source_file bm0047.cif
_cod_data_source_block CSD_CIF_Table_36S
_cod_depositor_comments
;
 Marking attached hydrogen atoms.

 Antanas Vaitkus,
 2017-08-16
;
_cod_original_sg_symbol_H-M 'C2/m '
_cod_original_formula_sum ' C12H28CuN42+ ,2(NO3-)'
_cod_database_code 2103197

loop_
_symmetry_equiv_pos_as_xyz
'x, y, z'
'-x, y, -z'
'x+1/2, y+1/2, z'
'-x+1/2, y+1/2, -z'
'-x, -y, -z'
'x, -y, z'
'-x+1/2, -y+1/2, -z'
'x+1/2, -y+1/2, z'

loop_
_atom_site_label
_atom_site_fract_x
_atom_site_fract_y
_atom_site_fract_z
_atom_site_attached_hydrogens
Cu1 .0 .0 .0 0
N1 .0342 .1572 .1444 2
C1 .0812 .0 .3535 2
C2 .1263 .1362 .3032 1
C3 .2914 .1342 .3408 2
C4 .3355 .0 .2882 2
N3 .1828 .5 .1073 0
O1 .1355 .5 .1962 0
O2 .2070 .3831 .0614 0

loop_
_atom_type_symbol
C
Cu
N
O
